data_4312395
loop_
_publ_author_name
'Andrew D. Burrows'
'Mary F. Mahon'
'Steven P. Nolan'
'Maurizio Varrone'

_publ_section_title
;
 Diphosphines Possessing Electronically Different Donor Groups: Synthesis
 and Coordination Chemistry of the Unsymmetrical
 Di(N-pyrrolyl)phosphino-Functionalized dppm Analogue Ph2PCH2P(NC4H4)2
;
_journal_name_full 'Inorganic Chemistry'
_journal_page_first 7227
_journal_page_last 7238
_journal_paper_doi 10.1021/ic034487z
_journal_volume 42
_journal_year 2003
_chemical_formula_sum 'C22 H22 Cl4 N2 P2 Pt'
_chemical_formula_weight 713.25
_chemical_name_systematic
;
 ?
;
_space_group_IT_number 2
_symmetry_cell_setting triclinic
_symmetry_space_group_name_Hall '-P 1'
_symmetry_space_group_name_H-M 'P -1'
_atom_sites_solution_hydrogens geom
_atom_sites_solution_primary direct
_atom_sites_solution_secondary difmap
_audit_creation_method SHELXL-97
_cell_angle_alpha 77.2310(6)
_cell_angle_beta 84.1030(6)
_cell_angle_gamma 86.3170(6)
_cell_formula_units_Z 2
_cell_length_a 8.14100(10)
_cell_length_b 10.43800(10)
_cell_length_c 15.0570(2)
_cell_measurement_temperature 150(2)
_cell_volume 1240.10(3)
_computing_data_reduction 'Denzo and Scalepack (otwinowski & Minor, 1997'
_computing_molecular_graphics 'ORTEX (P.McArdle, 1995)'
_computing_publication_material 'SHELXL-97/2 (Sheldrick,1997)'
_computing_structure_refinement 'SHELXL-97 (Sheldrick, 1997)'
_computing_structure_solution 'SHELXS-97 (Sheldrick, 1990)'
_diffrn_ambient_temperature 150(2)
_diffrn_measured_fraction_theta_full 0.995
_diffrn_measured_fraction_theta_max 0.995
_diffrn_measurement_device_type KappaCCD
_diffrn_measurement_method KappaCCD
_diffrn_radiation_monochromator graphite
_diffrn_radiation_source 'fine-focus sealed tube'
_diffrn_radiation_type MoK\a
_diffrn_radiation_wavelength 0.71073
_diffrn_reflns_av_R_equivalents 0.0549
_diffrn_reflns_av_sigmaI/netI 0.0374
_diffrn_reflns_limit_h_max 10
_diffrn_reflns_limit_h_min -10
_diffrn_reflns_limit_k_max 13
_diffrn_reflns_limit_k_min -13
_diffrn_reflns_limit_l_max 19
_diffrn_reflns_limit_l_min -19
_diffrn_reflns_number 29761
_diffrn_reflns_theta_full 27.50
_diffrn_reflns_theta_max 27.50
_diffrn_reflns_theta_min 3.65
_exptl_absorpt_coefficient_mu 6.231
_exptl_absorpt_correction_T_max 0.5746
_exptl_absorpt_correction_T_min 0.3688
_exptl_absorpt_correction_type multi-scan
_exptl_absorpt_process_details 'Sortav Blessing (1995)'
_exptl_crystal_colour Colourless
_exptl_crystal_density_diffrn 1.910
_exptl_crystal_density_method 'not measured'
_exptl_crystal_description Block
_exptl_crystal_F_000 688
_exptl_crystal_size_max 0.20
_exptl_crystal_size_mid 0.10
_exptl_crystal_size_min 0.10
_refine_diff_density_max 1.131
_refine_diff_density_min -1.901
_refine_diff_density_rms 0.139
_refine_ls_extinction_coef 0.0042(3)
_refine_ls_extinction_expression Fc^*^=kFc[1+0.001xFc^2^\l^3^/sin(2\q)]^-1/4^
_refine_ls_extinction_method SHELXL
_refine_ls_goodness_of_fit_ref 1.020
_refine_ls_hydrogen_treatment mixed
_refine_ls_matrix_type full
_refine_ls_number_parameters 281
_refine_ls_number_reflns 5688
_refine_ls_number_restraints 0
_refine_ls_restrained_S_all 1.020
_refine_ls_R_factor_all 0.0256
_refine_ls_R_factor_gt 0.0238
_refine_ls_shift/su_max 0.002
_refine_ls_shift/su_mean 0.000
_refine_ls_structure_factor_coef Fsqd
_refine_ls_weighting_details 'calc w=1/[\s^2^(Fo^2^)+(0.0320P)^2^+1.0182P] where P=(Fo^2^+2Fc^2^)/3'
_refine_ls_weighting_scheme calc
_refine_ls_wR_factor_gt 0.0583
_refine_ls_wR_factor_ref 0.0595
_reflns_number_gt 5401
_reflns_number_total 5688
_reflns_threshold_expression >2sigma(I)
_cod_data_source_file ic034487zsi20030806_093646_2.cif
_cod_data_source_block '_compound_3_(k00adb7)'
_cod_depositor_comments
;
The following automatic conversions were performed:

'_symmetry_cell_setting' value 'Triclinic' changed to 'triclinic'
according to the built-in table from CIF Core dictionary named
'cif_core.dic' version 2.4.1 from
2010-06-29.

'_exptl_absorpt_correction_type' value 'Multi-Scan'
changed to 'multi-scan' according to the built-in table from CIF Core
dictionary named 'cif_core.dic' version 2.4.1 from 2010-06-29.

Automatic conversion script
Id: cif_fix_values 1646 2011-03-28 12:23:43Z adriana 
;
_cod_database_code 4312395

loop_
_symmetry_equiv_pos_as_xyz
'x, y, z'
'-x, -y, -z'

loop_
_atom_site_label
_atom_site_type_symbol
_atom_site_fract_x
_atom_site_fract_y
_atom_site_fract_z
_atom_site_U_iso_or_equiv
_atom_site_adp_type
_atom_site_occupancy
_atom_site_symmetry_multiplicity
_atom_site_calc_flag
_atom_site_refinement_flags
_atom_site_disorder_assembly
_atom_site_disorder_group
Pt1 Pt 0.009700(11) -0.042127(9) -0.256274(6) 0.01204(6) Uani 1 1 d . . .
Cl1 Cl 0.21349(8) -0.20377(7) -0.28495(5) 0.01755(15) Uani 1 1 d . . .
Cl2 Cl 0.21456(8) 0.09459(7) -0.23673(5) 0.01698(15) Uani 1 1 d . . .
Cl3 Cl 0.37886(11) 0.43654(9) -0.30074(6) 0.02955(19) Uani 1 1 d . . .
Cl4 Cl 0.20042(10) 0.40138(10) -0.11900(6) 0.0329(2) Uani 1 1 d . . .
P1 P -0.20880(9) 0.09223(7) -0.23424(5) 0.01271(15) Uani 1 1 d . . .
P2 P -0.20895(9) -0.14174(7) -0.27434(5) 0.01253(15) Uani 1 1 d . . .
N1 N -0.2467(3) -0.2892(2) -0.20557(16) 0.0153(5) Uani 1 1 d . . .
N2 N -0.2333(3) -0.1513(2) -0.38221(17) 0.0160(5) Uani 1 1 d . . .
C1 C -0.2507(4) 0.1349(3) -0.12424(19) 0.0153(6) Uani 1 1 d . . .
C2 C -0.1219(4) 0.1332(3) -0.0698(2) 0.0186(6) Uani 1 1 d . . .
H2 H -0.0121 0.1109 -0.0909 0.022 Uiso 1 1 calc R . .
C3 C -0.1552(4) 0.1643(3) 0.0159(2) 0.0219(6) Uani 1 1 d . . .
H3 H -0.0681 0.1633 0.0535 0.026 Uiso 1 1 calc R . .
C4 C -0.3169(4) 0.1967(3) 0.0461(2) 0.0222(6) Uani 1 1 d . . .
H4 H -0.3399 0.2172 0.1047 0.027 Uiso 1 1 calc R . .
C5 C -0.4441(4) 0.1992(3) -0.0086(2) 0.0217(6) Uani 1 1 d . . .
H5 H -0.5536 0.2224 0.0124 0.026 Uiso 1 1 calc R . .
C6 C -0.4131(4) 0.1681(3) -0.0938(2) 0.0192(6) Uani 1 1 d . . .
H6 H -0.5008 0.1693 -0.1311 0.023 Uiso 1 1 calc R . .
C7 C -0.2287(3) 0.2386(3) -0.3229(2) 0.0152(6) Uani 1 1 d . . .
C8 C -0.2087(4) 0.3619(3) -0.3056(2) 0.0176(6) Uani 1 1 d . . .
H8 H -0.1911 0.3703 -0.2457 0.021 Uiso 1 1 calc R . .
C9 C -0.2146(4) 0.4728(3) -0.3763(2) 0.0243(7) Uani 1 1 d . . .
H9 H -0.1991 0.5570 -0.3649 0.029 Uiso 1 1 calc R . .
C10 C -0.2428(4) 0.4612(3) -0.4631(2) 0.0240(7) Uani 1 1 d . . .
H10 H -0.2480 0.5375 -0.5108 0.029 Uiso 1 1 calc R . .
C11 C -0.2638(4) 0.3384(3) -0.4809(2) 0.0214(6) Uani 1 1 d . . .
H11 H -0.2839 0.3309 -0.5406 0.026 Uiso 1 1 calc R . .
C12 C -0.2550(4) 0.2267(3) -0.4110(2) 0.0177(6) Uani 1 1 d . . .
H12 H -0.2669 0.1424 -0.4231 0.021 Uiso 1 1 calc R . .
C13 C -0.3953(4) -0.3539(3) -0.1929(2) 0.0186(6) Uani 1 1 d . . .
H13 H -0.4896 -0.3260 -0.2256 0.022 Uiso 1 1 calc R . .
C14 C -0.3809(4) -0.4637(3) -0.1255(2) 0.0216(6) Uani 1 1 d . . .
H14 H -0.4636 -0.5258 -0.1024 0.026 Uiso 1 1 calc R . .
C15 C -0.2193(4) -0.4689(3) -0.0956(2) 0.0222(6) Uani 1 1 d . . .
H15 H -0.1752 -0.5356 -0.0495 0.027 Uiso 1 1 calc R . .
C16 C -0.1396(4) -0.3615(3) -0.1448(2) 0.0202(6) Uani 1 1 d . . .
H16 H -0.0304 -0.3398 -0.1387 0.024 Uiso 1 1 calc R . .
C17 C -0.3805(4) -0.1550(3) -0.4217(2) 0.0216(6) Uani 1 1 d . . .
H17 H -0.4892 -0.1454 -0.3937 0.026 Uiso 1 1 calc R . .
C18 C -0.3398(4) -0.1750(3) -0.5076(2) 0.0231(7) Uani 1 1 d . . .
H18 H -0.4155 -0.1803 -0.5505 0.028 Uiso 1 1 calc R . .
C19 C -0.1636(4) -0.1866(3) -0.5224(2) 0.0216(6) Uani 1 1 d . . .
H19 H -0.1017 -0.2017 -0.5764 0.026 Uiso 1 1 calc R . .
C20 C -0.1009(4) -0.1721(3) -0.4453(2) 0.0184(6) Uani 1 1 d . . .
H20 H 0.0130 -0.1755 -0.4358 0.022 Uiso 1 1 calc R . .
C21 C -0.3669(3) -0.0228(3) -0.2445(2) 0.0156(6) Uani 1 1 d . . .
H21A H -0.4339 -0.0562 -0.1862 0.019 Uiso 1 1 calc R . .
H21B H -0.4391 0.0132 -0.2940 0.019 Uiso 1 1 calc R . .
C22 C 0.1828(4) 0.4305(3) -0.2380(2) 0.0265(7) Uani 1 1 d . . .
H22A H 0.1204 0.3597 -0.2513 0.032 Uiso 1 1 calc R . .
H22B H 0.1202 0.5149 -0.2575 0.032 Uiso 1 1 calc R . .

loop_
_atom_site_aniso_label
_atom_site_aniso_U_11
_atom_site_aniso_U_22
_atom_site_aniso_U_33
_atom_site_aniso_U_23
_atom_site_aniso_U_13
_atom_site_aniso_U_12
Pt1 0.00907(8) 0.01392(8) 0.01296(8) -0.00334(5) -0.00051(4) 0.00150(4)
Cl1 0.0118(3) 0.0191(4) 0.0221(3) -0.0070(3) -0.0014(3) 0.0049(3)
Cl2 0.0117(3) 0.0197(4) 0.0207(3) -0.0063(3) -0.0020(3) -0.0020(3)
Cl3 0.0242(4) 0.0343(5) 0.0302(4) -0.0074(4) -0.0025(3) -0.0005(3)
Cl4 0.0220(4) 0.0424(5) 0.0319(4) -0.0041(4) -0.0024(3) 0.0040(4)
P1 0.0111(3) 0.0138(4) 0.0128(3) -0.0032(3) -0.0002(3) 0.0027(3)
P2 0.0095(3) 0.0145(4) 0.0137(3) -0.0035(3) -0.0009(3) 0.0004(3)
N1 0.0148(12) 0.0147(12) 0.0159(12) -0.0027(9) -0.0020(9) 0.0013(9)
N2 0.0127(11) 0.0203(13) 0.0154(12) -0.0046(10) -0.0014(9) -0.0005(9)
C1 0.0183(14) 0.0143(14) 0.0127(13) -0.0032(11) 0.0011(11) 0.0010(11)
C2 0.0170(14) 0.0218(15) 0.0170(14) -0.0056(12) -0.0012(11) 0.0028(12)
C3 0.0228(16) 0.0263(17) 0.0175(15) -0.0062(12) -0.0043(12) 0.0013(13)
C4 0.0282(17) 0.0204(16) 0.0161(14) -0.0027(12) 0.0021(12) 0.0028(13)
C5 0.0197(15) 0.0234(16) 0.0193(15) -0.0032(12) 0.0044(12) 0.0046(12)
C6 0.0166(14) 0.0233(16) 0.0166(14) -0.0036(12) -0.0011(11) 0.0042(12)
C7 0.0097(12) 0.0178(14) 0.0174(14) -0.0033(11) -0.0003(11) 0.0023(11)
C8 0.0163(14) 0.0203(15) 0.0178(14) -0.0074(12) -0.0021(11) 0.0004(11)
C9 0.0313(18) 0.0183(16) 0.0234(16) -0.0065(13) 0.0007(14) 0.0005(13)
C10 0.0278(17) 0.0194(16) 0.0217(15) 0.0005(12) -0.0004(13) 0.0024(13)
C11 0.0221(15) 0.0257(17) 0.0153(14) -0.0026(12) -0.0022(12) 0.0017(13)
C12 0.0180(14) 0.0178(15) 0.0175(14) -0.0038(11) -0.0032(11) 0.0010(11)
C13 0.0136(14) 0.0185(15) 0.0242(16) -0.0054(12) -0.0018(12) -0.0022(11)
C14 0.0213(15) 0.0176(15) 0.0251(16) -0.0041(12) 0.0018(13) -0.0035(12)
C15 0.0245(16) 0.0195(16) 0.0202(15) -0.0005(12) -0.0015(13) 0.0018(12)
C16 0.0163(14) 0.0202(15) 0.0225(15) -0.0012(12) -0.0039(12) 0.0023(12)
C17 0.0135(14) 0.0284(17) 0.0234(16) -0.0057(13) -0.0047(12) -0.0002(12)
C18 0.0192(15) 0.0316(18) 0.0192(15) -0.0043(13) -0.0061(12) -0.0036(13)
C19 0.0205(15) 0.0258(17) 0.0173(14) -0.0032(12) 0.0009(12) -0.0006(12)
C20 0.0147(14) 0.0228(16) 0.0170(14) -0.0043(12) 0.0011(11) -0.0002(11)
C21 0.0093(13) 0.0169(14) 0.0202(14) -0.0040(11) 0.0012(11) -0.0007(10)
C22 0.0204(16) 0.0243(17) 0.0361(19) -0.0075(14) -0.0086(14) 0.0024(13)

loop_
_atom_type_symbol
_atom_type_description
_atom_type_scat_dispersion_real
_atom_type_scat_dispersion_imag
_atom_type_scat_source
C C 0.0033 0.0016 'International Tables Vol C Tables 4.2.6.8 and 6.1.1.4'
H H 0.0000 0.0000 'International Tables Vol C Tables 4.2.6.8 and 6.1.1.4'
Cl Cl 0.1484 0.1585 'International Tables Vol C Tables 4.2.6.8 and 6.1.1.4'
N N 0.0061 0.0033 'International Tables Vol C Tables 4.2.6.8 and 6.1.1.4'
P P 0.1023 0.0942 'International Tables Vol C Tables 4.2.6.8 and 6.1.1.4'
Pt Pt -1.7033 8.3905 'International Tables Vol C Tables 4.2.6.8 and 6.1.1.4'

loop_
_geom_angle_atom_site_label_1
_geom_angle_atom_site_label_2
_geom_angle_atom_site_label_3
_geom_angle
_geom_angle_site_symmetry_1
_geom_angle_site_symmetry_3
_geom_angle_publ_flag
P2 Pt1 P1 73.32(3) . . ?
P2 Pt1 Cl2 170.65(3) . . ?
P1 Pt1 Cl2 97.47(3) . . ?
P2 Pt1 Cl1 98.51(3) . . ?
P1 Pt1 Cl1 171.80(3) . . ?
Cl2 Pt1 Cl1 90.69(2) . . ?
C1 P1 C7 109.15(14) . . ?
C1 P1 C21 107.94(13) . . ?
C7 P1 C21 108.32(14) . . ?
C1 P1 Pt1 118.62(10) . . ?
C7 P1 Pt1 115.48(9) . . ?
C21 P1 Pt1 95.86(9) . . ?
C1 P1 P2 128.53(10) . . ?
C7 P1 P2 119.85(10) . . ?
C21 P1 P2 43.56(9) . . ?
Pt1 P1 P2 52.48(2) . . ?
N1 P2 N2 108.27(13) . . ?
N1 P2 C21 108.39(13) . . ?
N2 P2 C21 106.24(13) . . ?
N1 P2 Pt1 118.17(9) . . ?
N2 P2 Pt1 115.86(9) . . ?
C21 P2 Pt1 98.60(9) . . ?
N1 P2 P1 129.87(9) . . ?
N2 P2 P1 119.06(10) . . ?
C21 P2 P1 44.59(9) . . ?
Pt1 P2 P1 54.20(2) . . ?
C16 N1 C13 108.4(2) . . ?
C16 N1 P2 125.2(2) . . ?
C13 N1 P2 126.2(2) . . ?
C17 N2 C20 108.3(2) . . ?
C17 N2 P2 128.3(2) . . ?
C20 N2 P2 123.1(2) . . ?
C2 C1 C6 120.6(3) . . ?
C2 C1 P1 119.8(2) . . ?
C6 C1 P1 119.7(2) . . ?
C1 C2 C3 119.6(3) . . ?
C4 C3 C2 119.7(3) . . ?
C5 C4 C3 120.4(3) . . ?
C4 C5 C6 120.6(3) . . ?
C5 C6 C1 119.1(3) . . ?
C8 C7 C12 120.0(3) . . ?
C8 C7 P1 120.5(2) . . ?
C12 C7 P1 119.4(2) . . ?
C9 C8 C7 119.7(3) . . ?
C10 C9 C8 120.3(3) . . ?
C9 C10 C11 120.4(3) . . ?
C10 C11 C12 119.6(3) . . ?
C11 C12 C7 120.0(3) . . ?
C14 C13 N1 107.9(3) . . ?
C13 C14 C15 107.8(3) . . ?
C16 C15 C14 108.1(3) . . ?
C15 C16 N1 107.9(3) . . ?
C18 C17 N2 107.6(3) . . ?
C17 C18 C19 108.4(3) . . ?
C20 C19 C18 107.6(3) . . ?
C19 C20 N2 108.1(3) . . ?
P2 C21 P1 91.85(13) . . ?
Cl3 C22 Cl4 111.51(18) . . ?

loop_
_geom_bond_atom_site_label_1
_geom_bond_atom_site_label_2
_geom_bond_distance
_geom_bond_site_symmetry_2
_geom_bond_publ_flag
Pt1 P2 2.1877(7) . ?
Pt1 P1 2.2372(7) . ?
Pt1 Cl2 2.3445(7) . ?
Pt1 Cl1 2.3667(7) . ?
Cl3 C22 1.766(3) . ?
Cl4 C22 1.769(4) . ?
P1 C1 1.802(3) . ?
P1 C7 1.804(3) . ?
P1 C21 1.856(3) . ?
P1 P2 2.6422(11) . ?
P2 N1 1.681(2) . ?
P2 N2 1.682(3) . ?
P2 C21 1.822(3) . ?
N1 C16 1.394(4) . ?
N1 C13 1.398(4) . ?
N2 C17 1.398(4) . ?
N2 C20 1.401(4) . ?
C1 C2 1.392(4) . ?
C1 C6 1.402(4) . ?
C2 C3 1.395(4) . ?
C3 C4 1.393(5) . ?
C4 C5 1.384(5) . ?
C5 C6 1.386(4) . ?
C7 C8 1.392(4) . ?
C7 C12 1.398(4) . ?
C8 C9 1.391(4) . ?
C9 C10 1.383(5) . ?
C10 C11 1.390(5) . ?
C11 C12 1.391(4) . ?
C13 C14 1.361(5) . ?
C14 C15 1.427(5) . ?
C15 C16 1.361(4) . ?
C17 C18 1.359(4) . ?
C18 C19 1.430(4) . ?
C19 C20 1.356(4) . ?
